data_4077058
loop_
_publ_author_name
'Wong, Wai-Yeung'
'Choi, Ka-Ho'
'Lu, Guo-Liang'
'Lin, Zhenyang'

_publ_section_title
;
 Bis(alkynyl) Mercury(II) Complexes of Oligothiophenes and Bithiazoles
;
_journal_issue 21
_journal_name_full Organometallics
_journal_page_first 4475
_journal_paper_doi 10.1021/om020517e
_journal_volume 21
_journal_year 2002
_chemical_formula_sum 'C10 H8 Hg2 S'
_chemical_formula_weight 561.40
_chemical_name_systematic
; 
 ? 
;
_space_group_IT_number 14
_symmetry_cell_setting monoclinic
_symmetry_space_group_name_Hall '-P 2ybc'
_symmetry_space_group_name_H-M 'P 1 21/c 1'
_atom_sites_solution_hydrogens geom
_atom_sites_solution_primary direct
_atom_sites_solution_secondary difmap
_audit_creation_method SHELXL-97
_cell_angle_alpha 90.00
_cell_angle_beta 111.041(4)
_cell_angle_gamma 90.00
_cell_formula_units_Z 4
_cell_length_a 9.710(2)
_cell_length_b 14.469(3)
_cell_length_c 8.610(2)
_cell_measurement_temperature 293(2)
_cell_volume 1129.0(4)
_computing_data_reduction SAINT
_computing_structure_refinement 'SHELXL-97 (Sheldrick, 1997)'
_computing_structure_solution 'SHELXS-97 (Sheldrick, 1990)'
_diffrn_ambient_temperature 293(2)
_diffrn_measured_fraction_theta_full 0.998
_diffrn_measured_fraction_theta_max 0.998
_diffrn_measurement_device_type 'Smart CCD'
_diffrn_radiation_monochromator graphite
_diffrn_radiation_source 'fine-focus sealed tube'
_diffrn_radiation_type MoK\a
_diffrn_radiation_wavelength 0.71073
_diffrn_reflns_av_R_equivalents 0.0714
_diffrn_reflns_av_sigmaI/netI 0.0500
_diffrn_reflns_limit_h_max 10
_diffrn_reflns_limit_h_min -11
_diffrn_reflns_limit_k_max 17
_diffrn_reflns_limit_k_min -13
_diffrn_reflns_limit_l_max 10
_diffrn_reflns_limit_l_min -6
_diffrn_reflns_number 5538
_diffrn_reflns_theta_full 25.00
_diffrn_reflns_theta_max 25.00
_diffrn_reflns_theta_min 2.25
_exptl_absorpt_coefficient_mu 27.300
_exptl_absorpt_process_details SADABS
_exptl_crystal_colour yellow
_exptl_crystal_density_diffrn 3.303
_exptl_crystal_density_method 'not measured'
_exptl_crystal_description 'Triangular block'
_exptl_crystal_F_000 976
_exptl_crystal_size_max 0.23
_exptl_crystal_size_mid 0.16
_exptl_crystal_size_min 0.12
_refine_diff_density_max 2.228
_refine_diff_density_min -2.433
_refine_diff_density_rms 0.339
_refine_ls_extinction_coef 0.0010(3)
_refine_ls_extinction_expression Fc^*^=kFc[1+0.001xFc^2^\l^3^/sin(2\q)]^-1/4^
_refine_ls_extinction_method SHELXL
_refine_ls_goodness_of_fit_ref 0.992
_refine_ls_hydrogen_treatment mixed
_refine_ls_matrix_type full
_refine_ls_number_parameters 119
_refine_ls_number_reflns 1988
_refine_ls_number_restraints 0
_refine_ls_restrained_S_all 0.992
_refine_ls_R_factor_all 0.0551
_refine_ls_R_factor_gt 0.0494
_refine_ls_shift/su_max 0.001
_refine_ls_shift/su_mean 0.000
_refine_ls_structure_factor_coef Fsqd
_refine_ls_weighting_details 'calc w=1/[\s^2^(Fo^2^)+(0.1101P)^2^+0.0000P] where P=(Fo^2^+2Fc^2^)/3''
_refine_ls_weighting_scheme calc
_refine_ls_wR_factor_gt 0.1395
_refine_ls_wR_factor_ref 0.1462
_reflns_number_gt 1694
_reflns_number_total 1988
_reflns_threshold_expression >2sigma(I)
_cod_data_source_file om020517e.cif
_cod_data_source_block wy0513wc
_cod_depositor_comments
;
The following automatic conversions were performed:

'_symmetry_cell_setting' value 'Monoclinic' changed to 'monoclinic'
according to /home/saulius/struct/CIF-dictionaries/cif_core.dic
dictionary named 'cif_core.dic' version 2.4.1 from 2010-06-29.

Automatic conversion script
Id: cif_fix_values 1715 2011-07-08 13:25:40Z adriana 
;
_cod_original_cell_volume 1129.0(5)
_cod_original_sg_symbol_H-M P2(1)/c
_cod_database_code 4077058

loop_
_symmetry_equiv_pos_as_xyz
'x, y, z'
'-x, y+1/2, -z+1/2'
'-x, -y, -z'
'x, -y-1/2, z-1/2'

loop_
_atom_site_label
_atom_site_type_symbol
_atom_site_fract_x
_atom_site_fract_y
_atom_site_fract_z
_atom_site_U_iso_or_equiv
_atom_site_adp_type
_atom_site_occupancy
_atom_site_symmetry_multiplicity
_atom_site_calc_flag
_atom_site_refinement_flags
C1 C -0.4379(16) 0.6275(10) 0.450(2) 0.073(4) Uani 1 1 d .
H1A H -0.5215 0.6672 0.4322 0.109 Uiso 1 1 calc R
H1B H -0.4002 0.6077 0.5642 0.109 Uiso 1 1 calc R
H1C H -0.4676 0.5746 0.3787 0.109 Uiso 1 1 calc R
C2 C -0.1070(13) 0.7610(9) 0.3496(15) 0.050(3) Uani 1 1 d .
C3 C 0.0010(15) 0.7939(9) 0.3341(16) 0.051(3) Uani 1 1 d .
C4 C 0.1338(12) 0.8280(8) 0.3193(15) 0.042(3) Uani 1 1 d .
C5 C 0.1585(14) 0.8669(11) 0.1883(16) 0.060(3) Uani 1 1 d .
H5A H 0.0832 0.8750 0.0857 0.072 Uiso 1 1 calc R
C6 C 0.3027(15) 0.8938(10) 0.2162(18) 0.060(3) Uani 1 1 d .
H6A H 0.3329 0.9222 0.1369 0.072 Uiso 1 1 calc R
C7 C 0.3966(13) 0.8731(8) 0.3778(15) 0.048(3) Uani 1 1 d .
C8 C 0.5533(15) 0.8893(8) 0.4542(17) 0.054(3) Uani 1 1 d .
C9 C 0.6837(14) 0.9011(10) 0.5150(18) 0.058(3) Uani 1 1 d .
C10 C 1.1229(16) 0.9528(11) 0.7618(19) 0.070(4) Uani 1 1 d .
H10A H 1.1782 0.9397 0.6917 0.105 Uiso 1 1 calc R
H10B H 1.1578 0.9145 0.8592 0.105 Uiso 1 1 calc R
H10C H 1.1353 1.0166 0.7943 0.105 Uiso 1 1 calc R
Hg1 Hg -0.27576(5) 0.69875(3) 0.39717(7) 0.0527(3) Uani 1 1 d .
Hg2 Hg 0.90348(5) 0.92639(3) 0.63406(6) 0.0501(3) Uani 1 1 d .
S1 S 0.3008(4) 0.8241(3) 0.4900(5) 0.0611(9) Uani 1 1 d .

loop_
_atom_site_aniso_label
_atom_site_aniso_U_11
_atom_site_aniso_U_22
_atom_site_aniso_U_33
_atom_site_aniso_U_23
_atom_site_aniso_U_13
_atom_site_aniso_U_12
C1 0.061(8) 0.061(8) 0.121(13) 0.005(9) 0.064(9) -0.005(7)
C2 0.039(6) 0.062(8) 0.053(7) 0.008(6) 0.019(5) 0.005(6)
C3 0.062(8) 0.051(7) 0.054(7) -0.008(6) 0.037(6) 0.001(6)
C4 0.033(5) 0.044(6) 0.052(7) -0.007(5) 0.020(5) 0.000(5)
C5 0.048(7) 0.085(10) 0.044(7) -0.009(7) 0.013(5) -0.003(7)
C6 0.064(8) 0.063(8) 0.072(9) -0.005(7) 0.046(7) -0.026(7)
C7 0.052(6) 0.044(6) 0.057(7) -0.015(6) 0.029(6) -0.006(5)
C8 0.059(8) 0.043(6) 0.063(8) -0.002(6) 0.028(6) 0.006(6)
C9 0.045(7) 0.058(8) 0.078(9) 0.014(7) 0.032(7) 0.003(6)
C10 0.060(8) 0.077(10) 0.069(9) 0.015(8) 0.016(7) -0.012(7)
Hg1 0.0419(4) 0.0542(4) 0.0706(4) -0.0024(2) 0.0305(3) -0.00255(19)
Hg2 0.0416(4) 0.0543(4) 0.0570(4) 0.0033(2) 0.0208(3) -0.0050(2)
S1 0.0441(18) 0.073(2) 0.068(2) 0.0152(18) 0.0223(16) -0.0028(15)

loop_
_atom_type_symbol
_atom_type_description
_atom_type_scat_dispersion_real
_atom_type_scat_dispersion_imag
_atom_type_scat_source
C C 0.0033 0.0016 'International Tables Vol C Tables 4.2.6.8 and 6.1.1.4'
H H 0.0000 0.0000 'International Tables Vol C Tables 4.2.6.8 and 6.1.1.4'
S S 0.1246 0.1234 'International Tables Vol C Tables 4.2.6.8 and 6.1.1.4'
Hg Hg -2.3894 9.2266 'International Tables Vol C Tables 4.2.6.8 and 6.1.1.4'

loop_
_geom_angle_atom_site_label_1
_geom_angle_atom_site_label_2
_geom_angle_atom_site_label_3
_geom_angle
C3 C2 Hg1 174.2(11)
C2 C3 C4 176.6(14)
C5 C4 C3 130.7(11)
C5 C4 S1 108.8(9)
C3 C4 S1 120.4(10)
C4 C5 C6 116.2(12)
C5 C6 C7 111.7(12)
C6 C7 C8 128.6(12)
C6 C7 S1 110.9(9)
C8 C7 S1 120.4(10)
C9 C8 C7 178.3(15)
C8 C9 Hg2 175.4(14)
C2 Hg1 C1 176.0(5)
C9 Hg2 C10 177.8(6)
C7 S1 C4 92.3(6)

loop_
_geom_bond_atom_site_label_1
_geom_bond_atom_site_label_2
_geom_bond_distance
C1 Hg1 2.065(13)
C2 C3 1.202(18)
C2 Hg1 2.036(13)
C3 C4 1.428(17)
C4 C5 1.356(18)
C4 S1 1.756(12)
C5 C6 1.388(17)
C6 C7 1.395(18)
C7 C8 1.443(18)
C7 S1 1.716(13)
C8 C9 1.196(18)
C9 Hg2 2.042(13)
C10 Hg2 2.052(14)

loop_
_cod_related_entry_id
_cod_related_entry_database
_cod_related_entry_code
1 ChemSpider 30659823
